data_4002804
loop_
_publ_author_name
'Wang, Zhenbin'
'Chu, Iek-Heng'
'Zhou, Fei'
'Ong, Shyue Ping'

_publ_section_title
;
 Electronic Structure Descriptor for the Discovery of Narrow-Band
 Red-Emitting Phosphors
;
_journal_issue 11
_journal_name_full 'Chemistry of Materials'
_journal_page_first 4024
_journal_paper_doi 10.1021/acs.chemmater.6b01496
_journal_volume 28
_journal_year 2016
_chemical_formula_structural SrYSi4N7
_chemical_formula_sum 'N14 Si8 Sr2 Y2'
_space_group_IT_number 186
_symmetry_Int_Tables_number 186
_symmetry_space_group_name_Hall 'P 6c -2c'
_symmetry_space_group_name_H-M 'P 63 m c'
_cell_angle_alpha 90.00000000
_cell_angle_beta 90.00000000
_cell_angle_gamma 120.00000000
_cell_formula_units_Z 2
_cell_length_a 6.06146913
_cell_length_b 6.06146913
_cell_length_c 9.88814400
_cell_volume 314.631
_cod_data_source_file 51.cif
_cod_data_source_block SrYSi4N7
_cod_original_cell_volume 314.630781888
_cod_original_sg_symbol_H-M P6_3mc
_cod_original_formula_sum 'Sr2 Y2 Si8 N14'
_cod_database_code 4002804

loop_
_symmetry_equiv_pos_site_id
_symmetry_equiv_pos_as_xyz
1 'x, y, z'
2 'x-y, x, z+1/2'
3 '-y, x-y, z'
4 '-x, -y, z+1/2'
5 '-x+y, -x, z'
6 'y, -x+y, z+1/2'
7 'y, x, z+1/2'
8 'x, x-y, z'
9 'x-y, -y, z+1/2'
10 '-y, -x, z'
11 '-x, -x+y, z+1/2'
12 '-x+y, y, z'

loop_
_atom_site_aniso_type_symbol
_atom_site_aniso_U_11
_atom_site_aniso_U_22
_atom_site_aniso_U_33
_atom_site_aniso_U_12
_atom_site_aniso_U_13
_atom_site_aniso_U_23
N 0 0 0 0 0 0
Si 0 0 0 0 0 0
Sr 0 0 0 0 0 0
Y 0 0 0 0 0 0

loop_
_atom_site_type_symbol
_atom_site_label
_atom_site_symmetry_multiplicity
_atom_site_fract_x
_atom_site_fract_y
_atom_site_fract_z
_atom_site_occupancy
Sr Sr1 2 0.333333 0.666667 0.418592 1
Y Y2 2 0.333333 0.666667 0.049467 1
Si Si3 6 0.173976 0.347952 0.740151 1
Si Si4 2 0.000000 0.000000 0.472535 1
N N5 6 0.023116 0.511558 0.688233 1
N N6 6 0.152898 0.305795 0.912711 1
N N7 2 0.000000 0.000000 0.163300 1

_cod_struct_determination_method theoretical
